data_4120942
loop_
_publ_author_name
'Daniel Gallego'
'Andreas Br\"uck'
'Elisabeth Irran'
'Florian Meier'
'Martin Kaupp'
'Matthias Driess'
'John F. Hartwig'

_publ_section_title
;
 From Bis(silylene) and Bis(germylene) Pincer-Type Nickel(II) Complexes to
 Isolable Intermediates of the Nickel-Catalyzed Sonogashira Cross-Coupling
 Reaction
;
_journal_name_full 'Journal of the American Chemical Society'
_journal_page_first 15617
_journal_page_last 15626
_journal_paper_doi 10.1021/ja408137t
_journal_volume 135
_journal_year 2013
_chemical_formula_moiety 'C64 H78 Br Cu Ge2 N4 Ni O2, C7 H8'
_chemical_formula_sum 'C71 H86 Br Cu Ge2 N4 Ni O2'
_chemical_formula_weight 1374.78
_chemical_name_systematic
; 
 ? 
;
_space_group_IT_number 14
_symmetry_cell_setting monoclinic
_symmetry_space_group_name_Hall '-P 2yn'
_symmetry_space_group_name_H-M 'P 1 21/n 1'
_atom_sites_solution_hydrogens geom
_atom_sites_solution_primary direct
_atom_sites_solution_secondary difmap
_audit_creation_method
;
CrysAlisPro, Agilent Technologies,
Version 1.171.36.28 (release 01-02-2013 CrysAlis171 .NET)
(compiled Feb  1 2013,16:14:44)
;
_cell_angle_alpha 90.00
_cell_angle_beta 102.6000(10)
_cell_angle_gamma 90.00
_cell_formula_units_Z 8
_cell_length_a 21.6098(2)
_cell_length_b 19.9642(2)
_cell_length_c 32.5982(2)
_cell_measurement_reflns_used 37519
_cell_measurement_temperature 150(2)
_cell_measurement_theta_max 73.8030
_cell_measurement_theta_min 3.7290
_cell_volume 13724.9(2)
_computing_cell_refinement
;
CrysAlisPro, Agilent Technologies,
Version 1.171.36.28 (release 01-02-2013 CrysAlis171 .NET)
(compiled Feb  1 2013,16:14:44)
;
_computing_data_collection
;
CrysAlisPro, Agilent Technologies,
Version 1.171.36.28 (release 01-02-2013 CrysAlis171 .NET)
(compiled Feb  1 2013,16:14:44)
;
_computing_data_reduction
;
CrysAlisPro, Agilent Technologies,
Version 1.171.36.28 (release 01-02-2013 CrysAlis171 .NET)
(compiled Feb  1 2013,16:14:44)
;
_computing_structure_refinement 'SHELXL-97 (Sheldrick, 1997)'
_computing_structure_solution 'SHELXS-97 (Sheldrick, 1990)'
_diffrn_ambient_temperature 150(2)
_diffrn_measured_fraction_theta_full 0.997
_diffrn_measured_fraction_theta_max 0.997
_diffrn_measurement_device_type 'SuperNova, Single source at offset, Atlas'
_diffrn_measurement_method '\w scans'
_diffrn_radiation_monochromator mirror
_diffrn_radiation_source 'SuperNova (Cu) x-ray Source'
_diffrn_radiation_type CuK\a
_diffrn_radiation_wavelength 1.54184
_diffrn_reflns_av_R_equivalents 0.0591
_diffrn_reflns_av_sigmaI/netI 0.0563
_diffrn_reflns_limit_h_max 25
_diffrn_reflns_limit_h_min -25
_diffrn_reflns_limit_k_max 17
_diffrn_reflns_limit_k_min -23
_diffrn_reflns_limit_l_max 39
_diffrn_reflns_limit_l_min -34
_diffrn_reflns_number 52670
_diffrn_reflns_theta_full 67.50
_diffrn_reflns_theta_max 67.50
_diffrn_reflns_theta_min 2.61
_exptl_absorpt_coefficient_mu 2.690
_exptl_absorpt_correction_T_max 0.6290
_exptl_absorpt_correction_T_min 0.3979
_exptl_absorpt_correction_type multi-scan
_exptl_absorpt_process_details
;
CrysAlisPro, Agilent Technologies,
Version 1.171.36.28 (release 01-02-2013 CrysAlis171 .NET)
(compiled Feb  1 2013,16:14:44)
empirical absorption correction using spherical harmonics,
 implemented in SCALE3 ABSPACK scaling algorithm.
;
_exptl_crystal_colour red
_exptl_crystal_density_diffrn 1.331
_exptl_crystal_description rod
_exptl_crystal_F_000 5696
_exptl_crystal_size_max 0.42
_exptl_crystal_size_mid 0.32
_exptl_crystal_size_min 0.19
_refine_diff_density_max 1.560
_refine_diff_density_min -1.366
_refine_diff_density_rms 0.138
_refine_ls_extinction_method none
_refine_ls_goodness_of_fit_ref 1.681
_refine_ls_hydrogen_treatment constr
_refine_ls_matrix_type fullcycle
_refine_ls_number_parameters 1523
_refine_ls_number_reflns 24655
_refine_ls_number_restraints 213
_refine_ls_restrained_S_all 1.711
_refine_ls_R_factor_all 0.0676
_refine_ls_R_factor_gt 0.0626
_refine_ls_shift/su_max 0.002
_refine_ls_shift/su_mean 0.001
_refine_ls_structure_factor_coef Fsqd
_refine_ls_weighting_details 'calc w=1/[\s^2^(Fo^2^)+(0.0700P)^2^+0.0000P] where P=(Fo^2^+2Fc^2^)/3'
_refine_ls_weighting_scheme calc
_refine_ls_wR_factor_gt 0.1708
_refine_ls_wR_factor_ref 0.1775
_reflns_number_gt 22566
_reflns_number_total 24655
_reflns_threshold_expression >2sigma(I)
_cod_data_source_file ja408137t_si_009.cif
_cod_data_source_block p21n
_cod_database_code 4120942

loop_
_symmetry_equiv_pos_as_xyz
'x, y, z'
'-x+1/2, y+1/2, -z+1/2'
'-x, -y, -z'
'x-1/2, -y-1/2, z-1/2'

loop_
_atom_site_label
_atom_site_type_symbol
_atom_site_fract_x
_atom_site_fract_y
_atom_site_fract_z
_atom_site_U_iso_or_equiv
_atom_site_adp_type
_atom_site_occupancy
_atom_site_symmetry_multiplicity
_atom_site_calc_flag
_atom_site_refinement_flags
_atom_site_disorder_assembly
_atom_site_disorder_group
Ni1 Ni 0.83746(3) 0.36840(3) 0.666543(16) 0.01750(13) Uani 1 1 d . . .
Ni2 Ni 0.66639(3) 0.88363(3) 0.357097(16) 0.01747(13) Uani 1 1 d . . .
Cu2 Cu 0.60712(3) 0.80648(3) 0.396679(18) 0.02828(13) Uani 1 1 d . . .
Cu1 Cu 0.90014(2) 0.31482(2) 0.618521(16) 0.02218(12) Uani 1 1 d . . .
Ge1 Ge 0.923302(17) 0.302313(18) 0.698107(11) 0.01611(9) Uani 1 1 d . . .
Ge2 Ge 0.765763(18) 0.446951(19) 0.656847(11) 0.01935(10) Uani 1 1 d . . .
Ge3 Ge 0.740486(18) 0.957771(19) 0.379071(12) 0.02027(10) Uani 1 1 d . . .
Ge4 Ge 0.572799(17) 0.839292(18) 0.318773(11) 0.01768(10) Uani 1 1 d . . .
Br1 Br 0.976614(17) 0.258906(19) 0.593885(12) 0.02604(10) Uani 1 1 d . . .
Br2 Br 0.52687(2) 0.74618(3) 0.414574(15) 0.04585(14) Uani 1 1 d . . .
O1 O 0.90450(11) 0.29098(12) 0.74927(7) 0.0239(5) Uani 1 1 d . . .
O2 O 0.74248(12) 0.45843(13) 0.70603(7) 0.0250(5) Uani 1 1 d . . .
O3 O 0.76134(12) 0.99164(13) 0.33295(8) 0.0268(5) Uani 1 1 d . . .
O4 O 0.58309(11) 0.85602(13) 0.26572(7) 0.0245(5) Uani 1 1 d . . .
N1 N 0.97800(13) 0.22357(13) 0.70375(9) 0.0186(6) Uani 1 1 d . . .
N2 N 1.01285(13) 0.32486(14) 0.71470(9) 0.0203(6) Uani 1 1 d . . .
N3 N 0.69279(14) 0.46809(15) 0.61325(9) 0.0242(6) Uani 1 1 d . . .
N4 N 0.77148(14) 0.53612(14) 0.63406(10) 0.0244(6) Uani 1 1 d . . .
N5 N 0.81657(13) 0.95864(14) 0.42258(9) 0.0223(6) Uani 1 1 d . . .
N6 N 0.74177(14) 1.03144(15) 0.41837(9) 0.0229(6) Uani 1 1 d . . .
N7 N 0.48829(13) 0.87174(14) 0.31828(9) 0.0204(6) Uani 1 1 d . . .
N8 N 0.50795(13) 0.77141(14) 0.30084(10) 0.0212(6) Uani 1 1 d . . .
C1 C 0.82642(15) 0.37638(16) 0.72521(9) 0.0166(6) Uani 1 1 d . . .
C2 C 0.86154(15) 0.33700(16) 0.75775(10) 0.0177(6) Uani 1 1 d . . .
C3 C 0.85416(16) 0.33931(17) 0.79963(10) 0.0209(7) Uani 1 1 d . . .
C4 C 0.80811(17) 0.38326(18) 0.80743(10) 0.0241(7) Uani 1 1 d . . .
H4 H 0.8020 0.3858 0.8354 0.029 Uiso 1 1 calc R . .
C5 C 0.77022(16) 0.42388(17) 0.77719(11) 0.0225(7) Uani 1 1 d . . .
C6 C 0.78044(15) 0.41884(16) 0.73634(10) 0.0182(7) Uani 1 1 d . . .
C7 C 0.89478(18) 0.29618(18) 0.83446(11) 0.0254(8) Uani 1 1 d . . .
C8 C 0.96546(19) 0.3116(2) 0.83848(14) 0.0371(10) Uani 1 1 d . . .
H8A H 0.9730 0.3595 0.8441 0.056 Uiso 1 1 calc R . .
H8B H 0.9779 0.2997 0.8122 0.056 Uiso 1 1 calc R . .
H8C H 0.9906 0.2855 0.8617 0.056 Uiso 1 1 calc R . .
C9 C 0.88274(18) 0.22148(19) 0.82469(12) 0.0298(8) Uani 1 1 d . . .
H9A H 0.9093 0.1946 0.8469 0.045 Uiso 1 1 calc R . .
H9B H 0.8932 0.2109 0.7976 0.045 Uiso 1 1 calc R . .
H9C H 0.8380 0.2112 0.8233 0.045 Uiso 1 1 calc R . .
C10 C 0.8790(3) 0.3093(3) 0.87730(13) 0.0475(13) Uani 1 1 d . . .
H10A H 0.8880 0.3562 0.8853 0.071 Uiso 1 1 calc R . .
H10B H 0.9049 0.2800 0.8984 0.071 Uiso 1 1 calc R . .
H10C H 0.8340 0.3000 0.8757 0.071 Uiso 1 1 calc R . .
C11 C 0.71879(19) 0.4694(2) 0.78788(12) 0.0294(8) Uani 1 1 d . . .
C12 C 0.7304(2) 0.5435(2) 0.77741(15) 0.0416(10) Uani 1 1 d . . .
H12A H 0.7322 0.5472 0.7477 0.062 Uiso 1 1 calc R . .
H12B H 0.7707 0.5587 0.7950 0.062 Uiso 1 1 calc R . .
H12C H 0.6958 0.5713 0.7829 0.062 Uiso 1 1 calc R . .
C13 C 0.6533(2) 0.4475(2) 0.76408(15) 0.0400(10) Uani 1 1 d . . .
H13A H 0.6508 0.4510 0.7338 0.060 Uiso 1 1 calc R . .
H13B H 0.6210 0.4764 0.7719 0.060 Uiso 1 1 calc R . .
H13C H 0.6459 0.4009 0.7712 0.060 Uiso 1 1 calc R . .
C14 C 0.7184(2) 0.4671(3) 0.83502(14) 0.0481(13) Uani 1 1 d . . .
H14A H 0.6857 0.4976 0.8407 0.072 Uiso 1 1 calc R . .
H14B H 0.7599 0.4810 0.8515 0.072 Uiso 1 1 calc R . .
H14C H 0.7092 0.4214 0.8429 0.072 Uiso 1 1 calc R . .
C15 C 0.71782(17) 0.52635(17) 0.60553(11) 0.0225(7) Uani 1 1 d . . .
C16 C 0.62883(18) 0.4395(2) 0.59963(13) 0.0331(9) Uani 1 1 d . . .
C17 C 0.6051(3) 0.4415(3) 0.55191(16) 0.0570(15) Uani 1 1 d . . .
H17A H 0.5939 0.4876 0.5430 0.085 Uiso 1 1 calc R . .
H17B H 0.5676 0.4127 0.5438 0.085 Uiso 1 1 calc R . .
H17C H 0.6385 0.4253 0.5384 0.085 Uiso 1 1 calc R . .
C18 C 0.5841(2) 0.4767(3) 0.6221(2) 0.0557(14) Uani 1 1 d . . .
H18A H 0.6022 0.4772 0.6525 0.084 Uiso 1 1 calc R . .
H18B H 0.5429 0.4541 0.6167 0.084 Uiso 1 1 calc R . .
H18C H 0.5785 0.5229 0.6117 0.084 Uiso 1 1 calc R . .
C19 C 0.6362(2) 0.3668(2) 0.61411(14) 0.0377(10) Uani 1 1 d . . .
H19A H 0.6665 0.3442 0.6004 0.057 Uiso 1 1 calc R . .
H19B H 0.5950 0.3442 0.6066 0.057 Uiso 1 1 calc R . .
H19C H 0.6519 0.3653 0.6447 0.057 Uiso 1 1 calc R . .
C20 C 0.82151(18) 0.58748(19) 0.63882(12) 0.0289(8) Uani 1 1 d . . .
C21 C 0.7926(2) 0.6559(2) 0.64351(16) 0.0413(10) Uani 1 1 d . . .
H21A H 0.7650 0.6690 0.6167 0.062 Uiso 1 1 calc R . .
H21B H 0.8265 0.6891 0.6516 0.062 Uiso 1 1 calc R . .
H21C H 0.7676 0.6536 0.6652 0.062 Uiso 1 1 calc R . .
C22 C 0.8548(2) 0.5871(2) 0.60246(15) 0.0419(10) Uani 1 1 d . . .
H22A H 0.8701 0.5418 0.5987 0.063 Uiso 1 1 calc R . .
H22B H 0.8907 0.6182 0.6084 0.063 Uiso 1 1 calc R . .
H22C H 0.8250 0.6010 0.5767 0.063 Uiso 1 1 calc R . .
C23 C 0.8671(2) 0.5693(2) 0.67964(16) 0.0440(11) Uani 1 1 d . . .
H23A H 0.8443 0.5690 0.7026 0.066 Uiso 1 1 calc R . .
H23B H 0.9014 0.6024 0.6857 0.066 Uiso 1 1 calc R . .
H23C H 0.8849 0.5248 0.6770 0.066 Uiso 1 1 calc R . .
C24 C 0.69225(17) 0.57104(18) 0.56905(11) 0.0267(8) Uani 1 1 d . . .
C25 C 0.7090(2) 0.5565(2) 0.53133(13) 0.0371(10) Uani 1 1 d . . .
H25 H 0.7369 0.5203 0.5294 0.045 Uiso 1 1 calc R . .
C26 C 0.6844(2) 0.5956(3) 0.49660(14) 0.0497(12) Uani 1 1 d . . .
H26 H 0.6956 0.5861 0.4706 0.060 Uiso 1 1 calc R . .
C27 C 0.6443(3) 0.6478(3) 0.49896(16) 0.0565(14) Uani 1 1 d . . .
H27 H 0.6277 0.6740 0.4747 0.068 Uiso 1 1 calc R . .
C28 C 0.6280(3) 0.6620(2) 0.53630(17) 0.0525(13) Uani 1 1 d . . .
H28 H 0.6003 0.6984 0.5379 0.063 Uiso 1 1 calc R . .
C29 C 0.6520(2) 0.6235(2) 0.57223(14) 0.0399(10) Uani 1 1 d . . .
H29 H 0.6408 0.6334 0.5982 0.048 Uiso 1 1 calc R . .
C30 C 1.03029(15) 0.26062(16) 0.71381(10) 0.0181(7) Uani 1 1 d . . .
C31 C 0.96852(17) 0.15057(16) 0.70087(12) 0.0244(7) Uani 1 1 d . . .
C32 C 0.89905(19) 0.1418(2) 0.67789(15) 0.0371(10) Uani 1 1 d . . .
H32A H 0.8714 0.1638 0.6940 0.056 Uiso 1 1 calc R . .
H32B H 0.8888 0.0940 0.6751 0.056 Uiso 1 1 calc R . .
H32C H 0.8926 0.1622 0.6499 0.056 Uiso 1 1 calc R . .
C33 C 1.01071(18) 0.11609(18) 0.67526(13) 0.0301(8) Uani 1 1 d . . .
H33A H 1.0062 0.1386 0.6481 0.045 Uiso 1 1 calc R . .
H33B H 0.9980 0.0691 0.6707 0.045 Uiso 1 1 calc R . .
H33C H 1.0550 0.1184 0.6906 0.045 Uiso 1 1 calc R . .
C34 C 0.9788(3) 0.1201(2) 0.74462(14) 0.0467(12) Uani 1 1 d . . .
H34A H 1.0239 0.1225 0.7582 0.070 Uiso 1 1 calc R . .
H34B H 0.9652 0.0732 0.7424 0.070 Uiso 1 1 calc R . .
H34C H 0.9540 0.1450 0.7614 0.070 Uiso 1 1 calc R . .
C35 C 1.04881(17) 0.38801(17) 0.72231(12) 0.0243(7) Uani 1 1 d . . .
C36 C 1.0000(2) 0.4414(2) 0.72400(18) 0.0436(11) Uani 1 1 d . . .
H36A H 0.9687 0.4423 0.6973 0.065 Uiso 1 1 calc R . .
H36B H 1.0209 0.4851 0.7289 0.065 Uiso 1 1 calc R . .
H36C H 0.9787 0.4315 0.7469 0.065 Uiso 1 1 calc R . .
C37 C 1.0820(2) 0.4028(2) 0.68692(15) 0.0422(11) Uani 1 1 d . . .
H37A H 1.1142 0.3684 0.6864 0.063 Uiso 1 1 calc R . .
H37B H 1.1024 0.4468 0.6914 0.063 Uiso 1 1 calc R . .
H37C H 1.0510 0.4026 0.6601 0.063 Uiso 1 1 calc R . .
C38 C 1.0960(2) 0.3862(2) 0.76456(15) 0.0465(11) Uani 1 1 d . . .
H38A H 1.0740 0.3732 0.7866 0.070 Uiso 1 1 calc R . .
H38B H 1.1149 0.4307 0.7708 0.070 Uiso 1 1 calc R . .
H38C H 1.1294 0.3536 0.7634 0.070 Uiso 1 1 calc R . .
C39 C 1.09681(16) 0.23668(17) 0.72190(12) 0.0237(7) Uani 1 1 d . . .
C40 C 1.12981(17) 0.23798(18) 0.68965(12) 0.0262(8) Uani 1 1 d . . .
H40 H 1.1094 0.2531 0.6624 0.031 Uiso 1 1 calc R . .
C41 C 1.19236(19) 0.2173(2) 0.69730(14) 0.0365(9) Uani 1 1 d . . .
H41 H 1.2149 0.2184 0.6754 0.044 Uiso 1 1 calc R . .
C42 C 1.2220(2) 0.1950(2) 0.73685(18) 0.0477(12) Uani 1 1 d . . .
H42 H 1.2649 0.1806 0.7420 0.057 Uiso 1 1 calc R . .
C43 C 1.1895(2) 0.1937(3) 0.76869(17) 0.0502(13) Uani 1 1 d . . .
H43 H 1.2101 0.1782 0.7958 0.060 Uiso 1 1 calc R . .
C44 C 1.12630(19) 0.2149(2) 0.76166(13) 0.0363(9) Uani 1 1 d . . .
H44 H 1.1041 0.2143 0.7838 0.044 Uiso 1 1 calc R . .
C45 C 0.82708(16) 0.37479(18) 0.60760(11) 0.0227(7) Uani 1 1 d . . .
C46 C 0.82020(16) 0.37507(17) 0.56958(11) 0.0215(7) Uani 1 1 d . . .
C47 C 0.80248(18) 0.3779(2) 0.52450(11) 0.0291(8) Uani 1 1 d . . .
C48 C 0.8291(2) 0.4247(2) 0.50083(12) 0.0343(9) Uani 1 1 d . . .
C49 C 0.8031(2) 0.4301(3) 0.45736(13) 0.0489(12) Uani 1 1 d . . .
H49 H 0.8200 0.4621 0.4412 0.059 Uiso 1 1 calc R . .
C50 C 0.7540(3) 0.3903(3) 0.43809(15) 0.0651(16) Uani 1 1 d . . .
H50 H 0.7359 0.3963 0.4090 0.078 Uiso 1 1 calc R . .
C51 C 0.7301(2) 0.3413(3) 0.46039(14) 0.0543(14) Uani 1 1 d . . .
H51 H 0.6973 0.3124 0.4462 0.065 Uiso 1 1 calc R . .
C52 C 0.7535(2) 0.3339(2) 0.50321(12) 0.0374(10) Uani 1 1 d . . .
C53 C 0.88410(19) 0.4688(2) 0.51901(11) 0.0303(8) Uani 1 1 d . . .
C54 C 0.8855(2) 0.5355(2) 0.50688(13) 0.0348(9) Uani 1 1 d . . .
H54 H 0.8497 0.5544 0.4883 0.042 Uiso 1 1 calc R . .
C55 C 0.9384(2) 0.5743(2) 0.52161(13) 0.0378(10) Uani 1 1 d . . .
H55 H 0.9391 0.6194 0.5126 0.045 Uiso 1 1 calc R . .
C56 C 0.9900(2) 0.5483(2) 0.54918(15) 0.0399(10) Uani 1 1 d . . .
H56 H 1.0258 0.5759 0.5597 0.048 Uiso 1 1 calc R . .
C57 C 0.9902(2) 0.4825(2) 0.56162(13) 0.0368(9) Uani 1 1 d . . .
H57 H 1.0263 0.4645 0.5804 0.044 Uiso 1 1 calc R . .
C58 C 0.93713(19) 0.4420(2) 0.54662(13) 0.0324(9) Uani 1 1 d . . .
H58 H 0.9371 0.3966 0.5552 0.039 Uiso 1 1 calc R . .
C59 C 0.7275(2) 0.2799(2) 0.52561(13) 0.0393(10) Uani 1 1 d . . .
C60 C 0.6616(2) 0.2729(3) 0.51994(17) 0.0496(12) Uani 1 1 d . . .
H60 H 0.6338 0.3039 0.5031 0.060 Uiso 1 1 calc R . .
C61 C 0.6370(3) 0.2186(3) 0.5398(2) 0.0667(18) Uani 1 1 d . . .
H61 H 0.5924 0.2136 0.5362 0.080 Uiso 1 1 calc R . .
C62 C 0.6760(3) 0.1742(3) 0.5636(2) 0.0672(16) Uani 1 1 d U . .
H62 H 0.6589 0.1387 0.5770 0.081 Uiso 1 1 calc R . .
C63 C 0.7421(3) 0.1804(3) 0.56860(18) 0.0627(16) Uani 1 1 d . . .
H63 H 0.7695 0.1486 0.5851 0.075 Uiso 1 1 calc R . .
C64 C 0.7671(2) 0.2325(2) 0.54960(14) 0.0422(11) Uani 1 1 d . . .
H64 H 0.8117 0.2362 0.5529 0.051 Uiso 1 1 calc R . .
C65 C 0.67228(15) 0.92053(15) 0.30203(10) 0.0166(6) Uani 1 1 d . . .
C66 C 0.72151(15) 0.96464(16) 0.29769(11) 0.0201(7) Uani 1 1 d . . .
C67 C 0.73378(16) 0.98287(18) 0.25846(11) 0.0241(7) Uani 1 1 d . A .
C68 C 0.69478(16) 0.95450(18) 0.22360(11) 0.0234(7) Uani 1 1 d . . .
H68 H 0.7027 0.9658 0.1969 0.028 Uiso 1 1 calc R . .
C69 C 0.64461(16) 0.91062(18) 0.22422(11) 0.0237(7) Uani 1 1 d . . .
C70 C 0.63319(15) 0.89635(16) 0.26423(10) 0.0180(6) Uani 1 1 d . . .
C71 C 0.78873(19) 1.0303(2) 0.25469(13) 0.0358(10) Uani 1 1 d D . .
C72 C 0.85241(19) 0.9990(3) 0.27612(14) 0.0422(11) Uani 1 1 d D A .
H72A H 0.8557 0.9975 0.3066 0.063 Uiso 1 1 calc R . .
H72B H 0.8871 1.0261 0.2700 0.063 Uiso 1 1 calc R . .
H72C H 0.8551 0.9534 0.2655 0.063 Uiso 1 1 calc R . .
C73 C 0.7855(5) 1.0552(5) 0.2101(3) 0.041(3) Uani 0.50 1 d PDU A 1
H73A H 0.7434 1.0743 0.1987 0.062 Uiso 0.50 1 calc PR A 1
H73B H 0.7929 1.0176 0.1924 0.062 Uiso 0.50 1 calc PR A 1
H73C H 0.8179 1.0896 0.2104 0.062 Uiso 0.50 1 calc PR A 1
C73A C 0.7965(4) 1.0285(5) 0.2071(2) 0.035(2) Uani 0.50 1 d PDU A 2
H73D H 0.7584 1.0473 0.1888 0.053 Uiso 0.50 1 calc PR A 2
H73E H 0.8022 0.9821 0.1989 0.053 Uiso 0.50 1 calc PR A 2
H73F H 0.8336 1.0551 0.2045 0.053 Uiso 0.50 1 calc PR A 2
C74 C 0.7812(3) 1.0987(2) 0.2740(2) 0.0642(17) Uani 1 1 d . A .
H74A H 0.7416 1.1195 0.2590 0.096 Uiso 1 1 calc R . .
H74B H 0.8171 1.1273 0.2718 0.096 Uiso 1 1 calc R . .
H74C H 0.7799 1.0931 0.3037 0.096 Uiso 1 1 calc R . .
C75 C 0.60763(18) 0.8767(2) 0.18417(11) 0.0288(8) Uani 1 1 d . . .
C76 C 0.6313(2) 0.8982(3) 0.14481(12) 0.0406(10) Uani 1 1 d . . .
H76A H 0.6216 0.9456 0.1390 0.061 Uiso 1 1 calc R . .
H76B H 0.6101 0.8712 0.1207 0.061 Uiso 1 1 calc R . .
H76C H 0.6772 0.8913 0.1497 0.061 Uiso 1 1 calc R . .
C77 C 0.6169(2) 0.8007(2) 0.18839(13) 0.0371(9) Uani 1 1 d . . .
H77A H 0.6615 0.7897 0.1898 0.056 Uiso 1 1 calc R . .
H77B H 0.5903 0.7785 0.1640 0.056 Uiso 1 1 calc R . .
H77C H 0.6047 0.7853 0.2141 0.056 Uiso 1 1 calc R . .
C78 C 0.53608(18) 0.8931(2) 0.17563(12) 0.0355(9) Uani 1 1 d . . .
H78A H 0.5196 0.8820 0.2005 0.053 Uiso 1 1 calc R . .
H78B H 0.5136 0.8666 0.1516 0.053 Uiso 1 1 calc R . .
H78C H 0.5297 0.9409 0.1693 0.053 Uiso 1 1 calc R . .
C79 C 0.79647(16) 1.00955(18) 0.44193(10) 0.0223(7) Uani 1 1 d . . .
C80 C 0.88011(17) 0.9255(2) 0.42795(12) 0.0273(8) Uani 1 1 d . . .
C81 C 0.92759(19) 0.9753(2) 0.41786(15) 0.0378(10) Uani 1 1 d . . .
H81A H 0.9116 0.9939 0.3897 0.057 Uiso 1 1 calc R . .
H81B H 0.9681 0.9527 0.4188 0.057 Uiso 1 1 calc R . .
H81C H 0.9338 1.0116 0.4386 0.057 Uiso 1 1 calc R . .
C82 C 0.9021(2) 0.8973(2) 0.47254(13) 0.0395(10) Uani 1 1 d . . .
H82A H 0.9129 0.9344 0.4926 0.059 Uiso 1 1 calc R . .
H82B H 0.9395 0.8690 0.4738 0.059 Uiso 1 1 calc R . .
H82C H 0.8679 0.8706 0.4797 0.059 Uiso 1 1 calc R . .
C83 C 0.8697(2) 0.8687(2) 0.39618(13) 0.0339(9) Uani 1 1 d . . .
H83A H 0.8358 0.8394 0.4013 0.051 Uiso 1 1 calc R . .
H83B H 0.9089 0.8428 0.3990 0.051 Uiso 1 1 calc R . .
H83C H 0.8577 0.8872 0.3677 0.051 Uiso 1 1 calc R . .
C84 C 0.69110(18) 1.0755(2) 0.42700(12) 0.0295(8) Uani 1 1 d . . .
C85 C 0.7168(2) 1.1371(3) 0.45196(19) 0.0543(14) Uani 1 1 d . . .
H85A H 0.7373 1.1240 0.4807 0.081 Uiso 1 1 calc R . .
H85B H 0.6820 1.1681 0.4527 0.081 Uiso 1 1 calc R . .
H85C H 0.7479 1.1591 0.4386 0.081 Uiso 1 1 calc R . .
C86 C 0.6485(2) 1.0348(3) 0.44915(18) 0.0518(13) Uani 1 1 d . . .
H86A H 0.6373 0.9925 0.4342 0.078 Uiso 1 1 calc R . .
H86B H 0.6098 1.0603 0.4495 0.078 Uiso 1 1 calc R . .
H86C H 0.6710 1.0255 0.4781 0.078 Uiso 1 1 calc R . .
C87 C 0.6532(2) 1.0970(2) 0.38357(14) 0.0402(10) Uani 1 1 d . . .
H87A H 0.6804 1.1235 0.3693 0.060 Uiso 1 1 calc R . .
H87B H 0.6167 1.1241 0.3869 0.060 Uiso 1 1 calc R . .
H87C H 0.6382 1.0572 0.3668 0.060 Uiso 1 1 calc R . .
C88 C 0.82843(17) 1.03420(19) 0.48420(11) 0.0270(8) Uani 1 1 d . . .
C89 C 0.86857(18) 1.0892(2) 0.48894(13) 0.0341(9) Uani 1 1 d . . .
H89 H 0.8756 1.1125 0.4650 0.041 Uiso 1 1 calc R . .
C90 C 0.8984(2) 1.1099(3) 0.52909(16) 0.0477(12) Uani 1 1 d . . .
H90 H 0.9253 1.1481 0.5326 0.057 Uiso 1 1 calc R . .
C91 C 0.8890(2) 1.0751(3) 0.56377(14) 0.0568(15) Uani 1 1 d . . .
H91 H 0.9101 1.0890 0.5911 0.068 Uiso 1 1 calc R . .
C92 C 0.8498(2) 1.0210(3) 0.55912(13) 0.0541(14) Uani 1 1 d . . .
H92 H 0.8433 0.9978 0.5833 0.065 Uiso 1 1 calc R . .
C93 C 0.8192(2) 0.9992(2) 0.51927(12) 0.0385(10) Uani 1 1 d . . .
H93 H 0.7923 0.9610 0.5161 0.046 Uiso 1 1 calc R . .
C94 C 0.46237(16) 0.81258(16) 0.30655(10) 0.0189(7) Uani 1 1 d . . .
C95 C 0.5076(2) 0.7014(2) 0.28603(15) 0.0359(9) Uani 1 1 d . . .
C96 C 0.5769(2) 0.6796(2) 0.2988(2) 0.0574(16) Uani 1 1 d . . .
H96A H 0.6030 0.7094 0.2857 0.086 Uiso 1 1 calc R . .
H96B H 0.5810 0.6335 0.2895 0.086 Uiso 1 1 calc R . .
H96C H 0.5910 0.6820 0.3295 0.086 Uiso 1 1 calc R . .
C97 C 0.4844(3) 0.6990(3) 0.23838(18) 0.0579(15) Uani 1 1 d . . .
H97A H 0.4389 0.7090 0.2310 0.087 Uiso 1 1 calc R . .
H97B H 0.4919 0.6543 0.2281 0.087 Uiso 1 1 calc R . .
H97C H 0.5074 0.7323 0.2254 0.087 Uiso 1 1 calc R . .
C98 C 0.4676(2) 0.6552(2) 0.30780(17) 0.0431(11) Uani 1 1 d . . .
H98A H 0.4814 0.6600 0.3384 0.065 Uiso 1 1 calc R . .
H98B H 0.4732 0.6086 0.2999 0.065 Uiso 1 1 calc R . .
H98C H 0.4228 0.6677 0.2991 0.065 Uiso 1 1 calc R . .
C99 C 0.46179(18) 0.93614(18) 0.32873(13) 0.0282(8) Uani 1 1 d . . .
C100 C 0.4133(2) 0.9610(2) 0.2905(2) 0.0532(14) Uani 1 1 d . . .
H10D H 0.4325 0.9615 0.2659 0.080 Uiso 1 1 calc R . .
H10E H 0.3998 1.0064 0.2958 0.080 Uiso 1 1 calc R . .
H10F H 0.3765 0.9311 0.2851 0.080 Uiso 1 1 calc R . .
C101 C 0.5182(2) 0.98445(19) 0.33779(16) 0.0388(10) Uani 1 1 d . . .
H10G H 0.5488 0.9696 0.3629 0.058 Uiso 1 1 calc R . .
H10H H 0.5033 1.0296 0.3425 0.058 Uiso 1 1 calc R . .
H10I H 0.5387 0.9851 0.3138 0.058 Uiso 1 1 calc R . .
C102 C 0.4318(3) 0.9319(3) 0.36586(19) 0.0624(15) Uani 1 1 d U . .
H10J H 0.3930 0.9049 0.3586 0.094 Uiso 1 1 calc R . .
H10K H 0.4212 0.9770 0.3740 0.094 Uiso 1 1 calc R . .
H10L H 0.4614 0.9109 0.3894 0.094 Uiso 1 1 calc R . .
C103 C 0.39321(17) 0.79663(17) 0.30027(11) 0.0231(7) Uani 1 1 d . . .
C104 C 0.3558(2) 0.7939(2) 0.25980(14) 0.0400(10) Uani 1 1 d . . .
H104 H 0.3742 0.8019 0.2363 0.048 Uiso 1 1 calc R . .
C105 C 0.2919(2) 0.7797(3) 0.25372(16) 0.0488(13) Uani 1 1 d . . .
H105 H 0.2665 0.7775 0.2260 0.059 Uiso 1 1 calc R . .
C106 C 0.26512(19) 0.7687(2) 0.28746(16) 0.0396(11) Uani 1 1 d . . .
H106 H 0.2209 0.7602 0.2830 0.048 Uiso 1 1 calc R . .
C107 C 0.30133(19) 0.7699(2) 0.32769(16) 0.0387(10) Uani 1 1 d . . .
H107 H 0.2824 0.7614 0.3509 0.046 Uiso 1 1 calc R . .
C108 C 0.36642(17) 0.7837(2) 0.33427(13) 0.0303(8) Uani 1 1 d . . .
H108 H 0.3920 0.7841 0.3620 0.036 Uiso 1 1 calc R . .
C109 C 0.68776(16) 0.85315(17) 0.41266(11) 0.0214(7) Uani 1 1 d . . .
C110 C 0.70544(17) 0.82943(17) 0.44784(11) 0.0231(7) Uani 1 1 d . . .
C111 C 0.73877(18) 0.80441(17) 0.48844(11) 0.0239(7) Uani 1 1 d . . .
C112 C 0.72824(19) 0.83271(18) 0.52599(11) 0.0279(8) Uani 1 1 d . . .
C113 C 0.7692(2) 0.8160(2) 0.56370(12) 0.0364(10) Uani 1 1 d . . .
H113 H 0.7631 0.8357 0.5890 0.044 Uiso 1 1 calc R . .
C114 C 0.8186(2) 0.7713(2) 0.56523(13) 0.0435(11) Uani 1 1 d . . .
H114 H 0.8472 0.7621 0.5911 0.052 Uiso 1 1 calc R . .
C115 C 0.8257(2) 0.7403(2) 0.52894(13) 0.0380(10) Uani 1 1 d . . .
H115 H 0.8583 0.7078 0.5303 0.046 Uiso 1 1 calc R . .
C116 C 0.78630(19) 0.75535(18) 0.49003(12) 0.0279(8) Uani 1 1 d . . .
C117 C 0.79581(19) 0.71772(18) 0.45216(12) 0.0274(8) Uani 1 1 d . . .
C118 C 0.85712(19) 0.70527(19) 0.44620(13) 0.0307(8) Uani 1 1 d . . .
H118 H 0.8926 0.7247 0.4647 0.037 Uiso 1 1 calc R . .
C119 C 0.8662(2) 0.6650(2) 0.41368(16) 0.0398(10) Uani 1 1 d . . .
H119 H 0.9080 0.6565 0.4100 0.048 Uiso 1 1 calc R . .
C120 C 0.8148(2) 0.6369(2) 0.38638(15) 0.0450(11) Uani 1 1 d . . .
H120 H 0.8212 0.6088 0.3642 0.054 Uiso 1 1 calc R . .
C121 C 0.7544(2) 0.6496(2) 0.39127(15) 0.0430(11) Uani 1 1 d . . .
H121 H 0.7192 0.6307 0.3722 0.052 Uiso 1 1 calc R . .
C122 C 0.7445(2) 0.6900(2) 0.42401(13) 0.0335(9) Uani 1 1 d . . .
H122 H 0.7025 0.6987 0.4271 0.040 Uiso 1 1 calc R . .
C123 C 0.6740(2) 0.87762(19) 0.52720(12) 0.0308(8) Uani 1 1 d . . .
C124 C 0.6820(2) 0.9348(2) 0.55240(13) 0.0384(10) Uani 1 1 d . . .
H124 H 0.7233 0.9466 0.5676 0.046 Uiso 1 1 calc R . .
C125 C 0.6312(3) 0.9746(2) 0.55567(15) 0.0507(13) Uani 1 1 d . . .
H125 H 0.6377 1.0136 0.5728 0.061 Uiso 1 1 calc R . .
C126 C 0.5705(3) 0.9577(3) 0.53397(16) 0.0530(13) Uani 1 1 d . . .
H126 H 0.5354 0.9851 0.5362 0.064 Uiso 1 1 calc R . .
C127 C 0.5613(2) 0.9012(3) 0.50916(15) 0.0487(12) Uani 1 1 d . . .
H127 H 0.5197 0.8893 0.4947 0.058 Uiso 1 1 calc R . .
C128 C 0.6125(2) 0.8614(2) 0.50510(12) 0.0349(9) Uani 1 1 d . . .
H128 H 0.6058 0.8231 0.4874 0.042 Uiso 1 1 calc R . .
C129 C 1.0153(6) 0.1325(8) 0.3908(5) 0.182(4) Uani 1 1 d U . .
H12D H 1.0400 0.1638 0.3776 0.273 Uiso 1 1 calc R . .
H12E H 0.9949 0.0993 0.3701 0.273 Uiso 1 1 calc R . .
H12F H 1.0435 0.1098 0.4143 0.273 Uiso 1 1 calc R . .
C130 C 0.9615(6) 0.1734(7) 0.4081(4) 0.150(3) Uani 1 1 d DU . .
C131 C 0.9858(6) 0.2094(6) 0.4435(4) 0.153(3) Uani 1 1 d DU . .
H131 H 1.0297 0.2037 0.4551 0.184 Uiso 1 1 calc R . .
C132 C 0.9543(6) 0.2530(7) 0.4642(5) 0.159(3) Uani 1 1 d DU . .
H132 H 0.9760 0.2782 0.4877 0.191 Uiso 1 1 calc R . .
C133 C 0.8924(6) 0.2585(7) 0.4501(5) 0.162(3) Uani 1 1 d DU . .
H133 H 0.8685 0.2853 0.4650 0.194 Uiso 1 1 calc R . .
C134 C 0.8611(6) 0.2250(6) 0.4129(4) 0.157(3) Uani 1 1 d DU . .
H134 H 0.8175 0.2335 0.4015 0.188 Uiso 1 1 calc R . .
C135 C 0.8950(6) 0.1781(7) 0.3923(4) 0.155(3) Uani 1 1 d DU . .
H135 H 0.8739 0.1516 0.3693 0.186 Uiso 1 1 calc R . .
C136 C 0.5876(4) 0.4659(5) 0.3948(3) 0.1025(16) Uani 1 1 d DU . .
C137 C 0.5683(4) 0.4553(5) 0.4323(3) 0.1023(17) Uani 1 1 d DU . .
H137 H 0.5722 0.4902 0.4525 0.123 Uiso 1 1 calc R . .
C138 C 0.5437(4) 0.3944(4) 0.4403(3) 0.1026(17) Uani 1 1 d DU . .
H138 H 0.5315 0.3893 0.4664 0.123 Uiso 1 1 calc R . .
C139 C 0.5357(4) 0.3430(5) 0.4150(3) 0.1153(19) Uani 1 1 d DU . .
H139 H 0.5180 0.3017 0.4212 0.138 Uiso 1 1 calc R . .
C140 C 0.5566(5) 0.3553(5) 0.3764(3) 0.1214(19) Uani 1 1 d DU . .
H140 H 0.5522 0.3201 0.3564 0.146 Uiso 1 1 calc R . .
C141 C 0.5826(4) 0.4152(5) 0.3670(3) 0.1162(18) Uani 1 1 d DU . .
H141 H 0.5965 0.4204 0.3414 0.139 Uiso 1 1 calc R . .
C142 C 0.6119(5) 0.5307(5) 0.3839(3) 0.119(3) Uani 1 1 d U . .
H14D H 0.6582 0.5312 0.3928 0.179 Uiso 1 1 calc R . .
H14E H 0.5940 0.5667 0.3981 0.179 Uiso 1 1 calc R . .
H14F H 0.5996 0.5373 0.3534 0.179 Uiso 1 1 calc R . .

loop_
_atom_site_aniso_label
_atom_site_aniso_U_11
_atom_site_aniso_U_22
_atom_site_aniso_U_33
_atom_site_aniso_U_23
_atom_site_aniso_U_13
_atom_site_aniso_U_12
Ni1 0.0219(3) 0.0173(3) 0.0157(3) 0.0029(2) 0.0092(2) 0.0038(2)
Ni2 0.0202(3) 0.0169(3) 0.0173(3) 0.0003(2) 0.0084(2) -0.0026(2)
Cu2 0.0244(3) 0.0276(3) 0.0333(3) 0.0105(2) 0.0074(2) -0.0059(2)
Cu1 0.0252(3) 0.0220(3) 0.0220(2) -0.0012(2) 0.0108(2) 0.0052(2)
Ge1 0.01828(19) 0.01423(18) 0.01811(18) 0.00166(13) 0.00895(15) 0.00339(14)
Ge2 0.0232(2) 0.0189(2) 0.01817(19) 0.00581(14) 0.00927(15) 0.00668(15)
Ge3 0.0226(2) 0.0207(2) 0.01952(19) -0.00359(15) 0.00895(16) -0.00470(16)
Ge4 0.01726(19) 0.01611(19) 0.02152(19) 0.00074(14) 0.00825(15) -0.00221(14)
Br1 0.0280(2) 0.02502(19) 0.02808(19) -0.00328(14) 0.01257(15) 0.00641(15)
Br2 0.0323(2) 0.0620(3) 0.0388(2) 0.0263(2) -0.00199(18) -0.0227(2)
O1 0.0276(13) 0.0271(13) 0.0223(12) 0.0122(10) 0.0171(10) 0.0121(11)
O2 0.0285(13) 0.0308(13) 0.0190(11) 0.0057(10) 0.0127(10) 0.0154(11)
O3 0.0301(13) 0.0314(13) 0.0222(12) -0.0016(10) 0.0130(10) -0.0143(11)
O4 0.0207(12) 0.0362(14) 0.0186(11) -0.0012(10) 0.0085(9) -0.0092(11)
N1 0.0202(14) 0.0108(13) 0.0273(14) -0.0005(11) 0.0107(11) 0.0052(11)
N2 0.0198(14) 0.0178(14) 0.0253(14) -0.0013(11) 0.0093(11) 0.0032(12)
N3 0.0225(15) 0.0279(16) 0.0217(14) 0.0099(12) 0.0035(12) 0.0036(13)
N4 0.0281(15) 0.0188(14) 0.0289(15) 0.0083(12) 0.0116(13) 0.0025(12)
N5 0.0217(14) 0.0227(14) 0.0238(14) -0.0029(11) 0.0077(12) 0.0000(12)
N6 0.0248(15) 0.0235(15) 0.0213(13) -0.0034(12) 0.0070(12) -0.0017(12)
N7 0.0200(13) 0.0216(14) 0.0218(13) 0.0019(11) 0.0093(11) -0.0045(12)
N8 0.0203(14) 0.0132(13) 0.0332(16) -0.0052(11) 0.0125(12) -0.0067(11)
C1 0.0230(16) 0.0175(15) 0.0133(14) 0.0022(12) 0.0126(12) -0.0040(13)
C2 0.0164(15) 0.0182(16) 0.0204(15) 0.0018(13) 0.0078(12) -0.0007(13)
C3 0.0219(16) 0.0206(16) 0.0200(16) 0.0043(13) 0.0040(13) -0.0026(14)
C4 0.0304(18) 0.0269(18) 0.0182(15) -0.0005(14) 0.0121(14) 0.0054(15)
C5 0.0244(17) 0.0207(17) 0.0244(17) -0.0002(14) 0.0097(14) 0.0047(14)
C6 0.0201(16) 0.0148(15) 0.0210(15) 0.0021(12) 0.0075(13) 0.0031(13)
C7 0.0295(19) 0.0274(18) 0.0226(17) 0.0055(14) 0.0127(14) 0.0090(16)
C8 0.032(2) 0.034(2) 0.042(2) 0.0131(18) -0.0012(18) -0.0035(17)
C9 0.0319(19) 0.0289(19) 0.0289(18) 0.0114(15) 0.0074(15) 0.0042(16)
C10 0.069(3) 0.053(3) 0.0201(18) 0.0093(18) 0.009(2) 0.032(3)
C11 0.035(2) 0.034(2) 0.0238(18) 0.0051(15) 0.0163(15) 0.0143(17)
C12 0.048(3) 0.035(2) 0.047(2) -0.0013(19) 0.023(2) 0.016(2)
C13 0.033(2) 0.048(3) 0.045(2) -0.001(2) 0.0212(19) 0.010(2)
C14 0.060(3) 0.059(3) 0.031(2) 0.006(2) 0.024(2) 0.039(3)
C15 0.0267(17) 0.0217(17) 0.0222(16) 0.0073(14) 0.0122(14) 0.0035(15)
C16 0.029(2) 0.029(2) 0.040(2) 0.0136(17) 0.0054(17) -0.0054(17)
C17 0.059(3) 0.062(3) 0.039(3) 0.016(2) -0.013(2) -0.018(3)
C18 0.030(2) 0.056(3) 0.087(4) 0.029(3) 0.025(2) 0.015(2)
C19 0.039(2) 0.031(2) 0.042(2) 0.0065(18) 0.0071(18) -0.0093(18)
C20 0.0291(19) 0.0246(18) 0.036(2) 0.0011(16) 0.0148(16) -0.0032(16)
C21 0.050(3) 0.023(2) 0.054(3) -0.0042(18) 0.019(2) -0.0005(19)
C22 0.040(2) 0.042(2) 0.053(3) 0.000(2) 0.029(2) -0.002(2)
C23 0.039(2) 0.038(2) 0.052(3) 0.002(2) 0.004(2) -0.007(2)
C24 0.0290(18) 0.0240(18) 0.0272(18) 0.0100(15) 0.0064(15) 0.0047(15)
C25 0.047(2) 0.038(2) 0.030(2) 0.0131(17) 0.0167(18) 0.015(2)
C26 0.061(3) 0.062(3) 0.030(2) 0.021(2) 0.020(2) 0.007(3)
C27 0.066(3) 0.057(3) 0.045(3) 0.030(2) 0.007(2) 0.016(3)
C28 0.065(3) 0.041(3) 0.054(3) 0.024(2) 0.019(2) 0.027(2)
C29 0.051(3) 0.037(2) 0.034(2) 0.0132(18) 0.0141(19) 0.016(2)
C30 0.0200(16) 0.0195(16) 0.0164(14) 0.0016(12) 0.0077(12) 0.0015(13)
C31 0.0297(19) 0.0131(16) 0.0352(19) 0.0014(14) 0.0177(15) 0.0002(14)
C32 0.030(2) 0.0222(19) 0.062(3) -0.0094(18) 0.0166(19) -0.0037(16)
C33 0.0289(19) 0.0146(16) 0.048(2) -0.0041(16) 0.0115(17) 0.0010(15)
C34 0.079(3) 0.027(2) 0.040(2) 0.0057(18) 0.025(2) 0.004(2)
C35 0.0282(18) 0.0158(16) 0.0325(18) -0.0073(14) 0.0145(15) -0.0043(14)
C36 0.038(2) 0.0199(19) 0.079(3) -0.016(2) 0.024(2) -0.0014(18)
C37 0.062(3) 0.025(2) 0.052(3) -0.0010(18) 0.038(2) -0.012(2)
C38 0.051(3) 0.038(2) 0.046(3) -0.008(2) -0.001(2) -0.012(2)
C39 0.0219(17) 0.0185(16) 0.0316(18) -0.0037(14) 0.0081(14) 0.0042(14)
C40 0.0238(18) 0.0221(17) 0.0341(19) -0.0045(15) 0.0091(15) 0.0011(15)
C41 0.031(2) 0.038(2) 0.045(2) -0.0134(19) 0.0172(18) 0.0021(18)
C42 0.024(2) 0.048(3) 0.069(3) -0.006(2) 0.005(2) 0.016(2)
C43 0.035(2) 0.056(3) 0.053(3) 0.008(2) -0.006(2) 0.019(2)
C44 0.034(2) 0.042(2) 0.035(2) 0.0045(18) 0.0115(17) 0.0137(19)
C45 0.0243(17) 0.0243(17) 0.0205(16) -0.0002(13) 0.0069(13) 0.0071(14)
C46 0.0223(16) 0.0207(17) 0.0231(17) -0.0017(13) 0.0089(13) 0.0061(14)
C47 0.034(2) 0.033(2) 0.0207(17) -0.0009(15) 0.0068(15) 0.0031(17)
C48 0.042(2) 0.039(2) 0.0244(19) 0.0051(17) 0.0135(17) 0.0037(19)
C49 0.061(3) 0.067(3) 0.0193(19) 0.012(2) 0.0111(19) -0.009(3)
C50 0.070(4) 0.097(5) 0.023(2) 0.005(3) -0.003(2) -0.014(3)
C51 0.050(3) 0.081(4) 0.028(2) -0.006(2) 0.001(2) -0.020(3)
C52 0.048(2) 0.042(2) 0.0252(19) -0.0064(17) 0.0156(18) -0.005(2)
C53 0.036(2) 0.039(2) 0.0189(16) 0.0057(15) 0.0127(15) 0.0052(18)
C54 0.039(2) 0.041(2) 0.0290(19) 0.0092(17) 0.0173(17) 0.0113(19)
C55 0.056(3) 0.031(2) 0.033(2) 0.0043(17) 0.0231(19) 0.001(2)
C56 0.044(2) 0.038(2) 0.043(2) -0.0048(19) 0.021(2) -0.005(2)
C57 0.038(2) 0.041(2) 0.033(2) 0.0066(18) 0.0111(17) 0.0022(19)
C58 0.038(2) 0.030(2) 0.034(2) 0.0105(16) 0.0170(17) 0.0067(17)
C59 0.050(3) 0.045(2) 0.028(2) -0.0142(18) 0.0200(18) -0.014(2)
C60 0.050(3) 0.054(3) 0.051(3) -0.016(2) 0.024(2) -0.012(2)
C61 0.067(4) 0.065(4) 0.081(4) -0.034(3) 0.045(3) -0.030(3)
C62 0.090(4) 0.054(3) 0.069(3) -0.014(3) 0.042(3) -0.024(3)
C63 0.104(5) 0.044(3) 0.049(3) -0.014(2) 0.036(3) -0.016(3)
C64 0.062(3) 0.034(2) 0.035(2) -0.0073(18) 0.021(2) -0.008(2)
C65 0.0223(16) 0.0128(14) 0.0188(15) 0.0016(12) 0.0132(13) 0.0037(13)
C66 0.0168(15) 0.0187(16) 0.0254(17) -0.0006(13) 0.0061(13) 0.0010(13)
C67 0.0217(17) 0.0264(18) 0.0268(17) 0.0060(14) 0.0111(14) 0.0018(15)
C68 0.0196(16) 0.0335(19) 0.0191(16) 0.0068(14) 0.0088(13) 0.0052(15)
C69 0.0201(16) 0.0290(18) 0.0225(17) -0.0017(14) 0.0057(13) 0.0061(15)
C70 0.0173(15) 0.0185(16) 0.0197(15) -0.0005(12) 0.0071(12) 0.0059(13)
C71 0.031(2) 0.045(2) 0.033(2) 0.0171(18) 0.0097(16) -0.0105(19)
C72 0.028(2) 0.062(3) 0.038(2) 0.003(2) 0.0116(18) -0.012(2)
C73 0.043(4) 0.045(4) 0.038(4) 0.012(3) 0.014(3) -0.011(4)
C73A 0.040(4) 0.041(4) 0.029(3) 0.010(3) 0.015(3) -0.008(4)
C74 0.052(3) 0.032(2) 0.111(5) 0.026(3) 0.022(3) -0.014(2)
C75 0.0298(19) 0.041(2) 0.0184(16) -0.0015(15) 0.0112(14) 0.0045(17)
C76 0.040(2) 0.061(3) 0.0214(18) -0.0026(19) 0.0073(17) -0.003(2)
C77 0.038(2) 0.046(2) 0.0289(19) -0.0102(18) 0.0097(17) -0.0018(19)
C78 0.0269(19) 0.053(3) 0.0249(18) -0.0058(18) 0.0017(15) 0.0038(19)
C79 0.0238(17) 0.0249(17) 0.0205(16) -0.0018(13) 0.0098(13) -0.0059(14)
C80 0.0236(17) 0.032(2) 0.0277(18) 0.0002(16) 0.0095(14) 0.0039(16)
C81 0.030(2) 0.034(2) 0.053(3) 0.0024(19) 0.0188(19) -0.0035(18)
C82 0.042(2) 0.047(3) 0.029(2) 0.0099(18) 0.0078(18) 0.015(2)
C83 0.034(2) 0.030(2) 0.040(2) -0.0028(17) 0.0121(17) 0.0054(17)
C84 0.0307(19) 0.031(2) 0.0294(19) -0.0050(16) 0.0118(16) 0.0009(17)
C85 0.046(3) 0.047(3) 0.069(3) -0.026(3) 0.010(2) 0.012(2)
C86 0.045(3) 0.062(3) 0.058(3) 0.018(3) 0.032(2) 0.009(2)
C87 0.039(2) 0.040(2) 0.040(2) 0.0042(19) 0.0047(18) 0.009(2)
C88 0.0255(18) 0.032(2) 0.0235(18) -0.0060(15) 0.0057(14) 0.0040(16)
C89 0.032(2) 0.035(2) 0.034(2) -0.0089(17) 0.0034(16) -0.0055(18)
C90 0.039(2) 0.049(3) 0.053(3) -0.024(2) 0.005(2) -0.011(2)
C91 0.036(2) 0.105(5) 0.027(2) -0.031(3) 0.0019(18) 0.004(3)
C92 0.049(3) 0.095(4) 0.0198(19) -0.003(2) 0.0107(19) 0.004(3)
C93 0.036(2) 0.055(3) 0.0260(19) -0.0047(19) 0.0112(17) -0.008(2)
C94 0.0209(16) 0.0177(16) 0.0198(15) 0.0035(12) 0.0078(13) -0.0025(13)
C95 0.034(2) 0.0223(19) 0.058(3) -0.0055(18) 0.024(2) -0.0038(17)
C96 0.045(3) 0.020(2) 0.116(5) -0.015(3) 0.038(3) 0.000(2)
C97 0.067(3) 0.055(3) 0.060(3) -0.032(3) 0.033(3) -0.029(3)
C98 0.049(3) 0.0190(19) 0.067(3) -0.0041(19) 0.025(2) -0.0056(18)
C99 0.0309(19) 0.0167(16) 0.042(2) -0.0010(15) 0.0188(17) 0.0002(15)
C100 0.040(2) 0.025(2) 0.087(4) 0.012(2) -0.002(3) 0.0024(19)
C101 0.038(2) 0.0186(18) 0.059(3) -0.0054(18) 0.010(2) 0.0000(17)
C102 0.090(3) 0.050(3) 0.062(3) -0.010(2) 0.048(3) -0.004(3)
C103 0.0241(17) 0.0157(16) 0.0313(18) 0.0012(14) 0.0097(14) -0.0026(14)
C104 0.033(2) 0.050(3) 0.034(2) 0.0078(19) 0.0010(17) -0.021(2)
C105 0.034(2) 0.051(3) 0.053(3) 0.016(2) -0.009(2) -0.014(2)
C106 0.0240(19) 0.025(2) 0.068(3) 0.009(2) 0.007(2) -0.0037(16)
C107 0.030(2) 0.032(2) 0.062(3) 0.016(2) 0.025(2) -0.0002(18)
C108 0.0211(18) 0.031(2) 0.040(2) 0.0062(17) 0.0098(16) -0.0015(16)
C109 0.0215(16) 0.0232(17) 0.0215(16) -0.0020(13) 0.0093(13) -0.0070(14)
C110 0.0279(18) 0.0213(17) 0.0239(17) -0.0016(14) 0.0140(14) -0.0041(15)
C111 0.0326(19) 0.0194(17) 0.0227(17) 0.0030(13) 0.0126(15) -0.0081(15)
C112 0.043(2) 0.0209(17) 0.0247(18) 0.0073(14) 0.0192(16) -0.0039(16)
C113 0.053(3) 0.037(2) 0.0206(17) 0.0038(16) 0.0131(18) -0.002(2)
C114 0.060(3) 0.049(3) 0.0205(18) 0.0126(18) 0.0049(19) 0.004(2)
C115 0.052(3) 0.035(2) 0.030(2) 0.0133(17) 0.0137(19) 0.010(2)
C116 0.035(2) 0.0251(18) 0.0265(18) 0.0054(15) 0.0131(16) -0.0018(16)
C117 0.038(2) 0.0197(17) 0.0287(18) 0.0066(15) 0.0176(16) 0.0010(16)
C118 0.035(2) 0.0254(18) 0.036(2) 0.0081(16) 0.0165(17) 0.0000(16)
C119 0.039(2) 0.030(2) 0.057(3) 0.003(2) 0.025(2) 0.0029(19)
C120 0.053(3) 0.044(3) 0.047(3) -0.013(2) 0.033(2) -0.007(2)
C121 0.044(2) 0.044(3) 0.045(2) -0.016(2) 0.020(2) -0.006(2)
C122 0.040(2) 0.028(2) 0.040(2) -0.0062(17) 0.0246(18) -0.0009(17)
C123 0.048(2) 0.0258(19) 0.0241(17) 0.0035(15) 0.0200(17) -0.0017(17)
C124 0.062(3) 0.034(2) 0.0281(19) -0.0019(17) 0.0288(19) -0.004(2)
C125 0.090(4) 0.034(2) 0.041(2) -0.002(2) 0.042(3) 0.006(3)
C126 0.064(3) 0.057(3) 0.047(3) 0.006(2) 0.030(3) 0.023(3)
C127 0.049(3) 0.060(3) 0.043(2) -0.001(2) 0.021(2) 0.008(2)
C128 0.047(2) 0.038(2) 0.0255(18) -0.0007(16) 0.0198(17) 0.0038(19)
C129 0.177(7) 0.188(9) 0.188(9) 0.060(7) 0.053(7) -0.002(7)
C130 0.153(5) 0.150(6) 0.153(6) 0.088(5) 0.045(4) -0.016(5)
C131 0.148(5) 0.154(6) 0.162(6) 0.080(5) 0.042(4) -0.016(5)
C132 0.154(6) 0.160(6) 0.168(6) 0.072(5) 0.043(5) -0.016(5)
C133 0.157(5) 0.160(6) 0.171(6) 0.081(5) 0.042(5) -0.005(5)
C134 0.150(5) 0.159(6) 0.162(6) 0.094(5) 0.036(4) -0.009(5)
C135 0.158(5) 0.156(6) 0.153(6) 0.090(5) 0.038(4) -0.017(5)
C136 0.095(4) 0.125(4) 0.079(3) -0.006(3) 0.000(3) -0.023(3)
C137 0.097(4) 0.123(4) 0.077(3) -0.002(3) -0.001(3) -0.020(3)
C138 0.100(4) 0.124(4) 0.074(3) -0.009(3) -0.003(3) -0.027(3)
C139 0.115(4) 0.134(4) 0.089(3) -0.022(3) 0.004(3) -0.035(4)
C140 0.126(4) 0.140(4) 0.092(3) -0.025(3) 0.013(3) -0.038(4)
C141 0.113(4) 0.140(4) 0.088(3) -0.020(3) 0.006(3) -0.033(4)
C142 0.125(6) 0.121(5) 0.106(6) 0.015(4) 0.011(5) -0.015(5)

loop_
_atom_type_symbol
_atom_type_description
_atom_type_scat_dispersion_real
_atom_type_scat_dispersion_imag
_atom_type_scat_source
C C 0.0181 0.0091 'International Tables Vol C Tables 4.2.6.8 and 6.1.1.4'
H H 0.0000 0.0000 'International Tables Vol C Tables 4.2.6.8 and 6.1.1.4'
N N 0.0311 0.0180 'International Tables Vol C Tables 4.2.6.8 and 6.1.1.4'
O O 0.0492 0.0322 'International Tables Vol C Tables 4.2.6.8 and 6.1.1.4'
Ni Ni -3.0029 0.5091 'International Tables Vol C Tables 4.2.6.8 and 6.1.1.4'
Ge Ge -1.0885 0.8855 'International Tables Vol C Tables 4.2.6.8 and 6.1.1.4'
Cu Cu -1.9646 0.5888 'International Tables Vol C Tables 4.2.6.8 and 6.1.1.4'
Br Br -0.6763 1.2805 'International Tables Vol C Tables 4.2.6.8 and 6.1.1.4'

loop_
_geom_angle_atom_site_label_1
_geom_angle_atom_site_label_2
_geom_angle_atom_site_label_3
_geom_angle
C45 Ni1 C1 164.13(15)
C45 Ni1 Ge2 83.16(11)
C1 Ni1 Ge2 81.42(10)
C45 Ni1 Ge1 113.24(11)
C1 Ni1 Ge1 82.60(10)
Ge2 Ni1 Ge1 161.09(3)
C45 Ni1 Cu1 50.05(10)
C1 Ni1 Cu1 145.72(10)
Ge2 Ni1 Cu1 132.60(3)
Ge1 Ni1 Cu1 63.20(2)
C109 Ni2 C65 162.28(14)
C109 Ni2 Ge3 83.93(10)
C65 Ni2 Ge3 81.77(10)
C109 Ni2 Ge4 113.66(10)
C65 Ni2 Ge4 82.73(10)
Ge3 Ni2 Ge4 158.50(3)
C109 Ni2 Cu2 49.73(10)
C65 Ni2 Cu2 146.42(10)
Ge3 Ni2 Cu2 131.46(3)
Ge4 Ni2 Cu2 63.99(2)
C109 Cu2 Br2 150.28(10)
C109 Cu2 C110 29.70(14)
Br2 Cu2 C110 121.30(9)
C109 Cu2 Ni2 47.23(10)
Br2 Cu2 Ni2 161.16(3)
C110 Cu2 Ni2 76.83(8)
C109 Cu2 Ge4 101.02(10)
Br2 Cu2 Ge4 108.33(2)
C110 Cu2 Ge4 130.37(9)
Ni2 Cu2 Ge4 53.838(18)
C45 Cu1 Br1 148.83(11)
C45 Cu1 C46 30.21(14)
Br1 Cu1 C46 118.84(9)
C45 Cu1 Ni1 47.93(10)
Br1 Cu1 Ni1 162.78(3)
C46 Cu1 Ni1 78.12(9)
C45 Cu1 Ge1 102.57(10)
Br1 Cu1 Ge1 108.33(2)
C46 Cu1 Ge1 132.76(9)
Ni1 Cu1 Ge1 54.648(18)
O1 Ge1 N2 100.48(12)
O1 Ge1 N1 93.75(11)
N2 Ge1 N1 67.34(12)
O1 Ge1 Ni1 99.23(8)
N2 Ge1 Ni1 129.86(9)
N1 Ge1 Ni1 155.12(9)
O1 Ge1 C30 99.14(11)
N2 Ge1 C30 33.80(12)
N1 Ge1 C30 33.56(12)
Ni1 Ge1 C30 158.06(8)
O1 Ge1 Cu1 156.26(8)
N2 Ge1 Cu1 102.91(9)
N1 Ge1 Cu1 98.94(9)
Ni1 Ge1 Cu1 62.147(19)
C30 Ge1 Cu1 102.54(8)
O2 Ge2 N3 106.68(12)
O2 Ge2 N4 106.13(13)
N3 Ge2 N4 68.11(13)
O2 Ge2 Ni1 106.93(8)
N3 Ge2 Ni1 134.99(10)
N4 Ge2 Ni1 127.76(9)
O2 Ge2 C15 112.32(12)
N3 Ge2 C15 34.07(13)
N4 Ge2 C15 34.18(13)
Ni1 Ge2 C15 140.41(9)
O3 Ge3 N5 106.51(12)
O3 Ge3 N6 107.26(12)
N5 Ge3 N6 67.70(12)
O3 Ge3 Ni2 106.32(8)
N5 Ge3 Ni2 134.10(9)
N6 Ge3 Ni2 129.22(9)
O3 Ge3 C79 112.65(12)
N5 Ge3 C79 33.67(12)
N6 Ge3 C79 34.16(12)
Ni2 Ge3 C79 140.95(9)
O4 Ge4 N7 103.96(12)
O4 Ge4 N8 94.10(12)
N7 Ge4 N8 67.29(12)
O4 Ge4 Ni2 99.75(7)
N7 Ge4 Ni2 126.15(9)
N8 Ge4 Ni2 156.65(9)
O4 Ge4 C94 101.92(11)
N7 Ge4 C94 33.66(12)
N8 Ge4 C94 33.66(12)
Ni2 Ge4 C94 154.12(8)
O4 Ge4 Cu2 156.33(8)
N7 Ge4 Cu2 99.32(9)
N8 Ge4 Cu2 98.81(9)
Ni2 Ge4 Cu2 62.18(2)
C94 Ge4 Cu2 99.80(8)
C2 O1 Ge1 113.4(2)
C6 O2 Ge2 109.0(2)
C66 O3 Ge3 108.9(2)
C70 O4 Ge4 113.94(19)
C30 N1 C31 131.7(3)
C30 N1 Ge1 92.3(2)
C31 N1 Ge1 135.9(2)
C30 N2 C35 133.0(3)
C30 N2 Ge1 92.3(2)
C35 N2 Ge1 134.5(2)
C15 N3 C16 132.5(3)
C15 N3 Ge2 91.7(2)
C16 N3 Ge2 134.6(2)
C15 N4 C20 133.0(3)
C15 N4 Ge2 90.8(2)
C20 N4 Ge2 134.7(2)
C79 N5 C80 132.3(3)
C79 N5 Ge3 92.4(2)
C80 N5 Ge3 134.1(2)
C79 N6 C84 133.2(3)
C79 N6 Ge3 90.9(2)
C84 N6 Ge3 132.1(2)
C94 N7 C99 132.9(3)
C94 N7 Ge4 92.4(2)
C99 N7 Ge4 134.6(2)
C94 N8 C95 132.9(3)
C94 N8 Ge4 92.0(2)
C95 N8 Ge4 135.2(2)
C2 C1 C6 115.9(3)
C2 C1 Ni1 121.6(2)
C6 C1 Ni1 122.3(2)
O1 C2 C1 120.0(3)
O1 C2 C3 116.1(3)
C1 C2 C3 123.9(3)
C4 C3 C2 115.7(3)
C4 C3 C7 122.3(3)
C2 C3 C7 122.0(3)
C3 C4 C5 124.8(3)
C4 C5 C6 116.1(3)
C4 C5 C11 121.8(3)
C6 C5 C11 122.1(3)
O2 C6 C5 116.4(3)
O2 C6 C1 120.0(3)
C5 C6 C1 123.6(3)
C10 C7 C9 107.1(3)
C10 C7 C8 107.6(4)
C9 C7 C8 109.5(3)
C10 C7 C3 111.9(3)
C9 C7 C3 110.3(3)
C8 C7 C3 110.3(3)
C13 C11 C5 110.7(3)
C13 C11 C14 107.0(4)
C5 C11 C14 111.8(3)
C13 C11 C12 109.9(4)
C5 C11 C12 110.8(3)
C14 C11 C12 106.5(4)
N3 C15 N4 108.9(3)
N3 C15 C24 125.3(3)
N4 C15 C24 125.7(3)
N3 C15 Ge2 54.21(17)
N4 C15 Ge2 54.99(17)
C24 C15 Ge2 171.8(3)
N3 C16 C19 104.3(3)
N3 C16 C18 108.5(4)
C19 C16 C18 110.4(4)
N3 C16 C17 112.4(4)
C19 C16 C17 109.2(4)
C18 C16 C17 111.7(4)
N4 C20 C22 112.1(3)
N4 C20 C23 104.3(3)
C22 C20 C23 111.0(4)
N4 C20 C21 109.1(3)
C22 C20 C21 111.0(4)
C23 C20 C21 109.2(4)
C29 C24 C25 121.1(4)
C29 C24 C15 121.6(4)
C25 C24 C15 117.3(3)
C26 C25 C24 118.6(4)
C27 C26 C25 121.3(5)
C28 C27 C26 119.8(4)
C27 C28 C29 120.6(5)
C24 C29 C28 118.5(4)
N1 C30 N2 108.1(3)
N1 C30 C39 127.1(3)
N2 C30 C39 124.9(3)
N1 C30 Ge1 54.16(16)
N2 C30 Ge1 53.91(17)
C39 C30 Ge1 177.5(3)
N1 C31 C34 110.3(3)
N1 C31 C33 112.9(3)
C34 C31 C33 110.4(3)
N1 C31 C32 104.6(3)
C34 C31 C32 109.9(4)
C33 C31 C32 108.6(3)
N2 C35 C36 105.3(3)
N2 C35 C37 111.0(3)
C36 C35 C37 110.0(4)
N2 C35 C38 110.9(3)
C36 C35 C38 108.6(4)
C37 C35 C38 111.0(4)
C44 C39 C40 120.4(3)
C44 C39 C30 119.9(3)
C40 C39 C30 119.7(3)
C41 C40 C39 119.9(4)
C42 C41 C40 120.0(4)
C43 C42 C41 120.0(4)
C42 C43 C44 120.8(4)
C39 C44 C43 118.8(4)
C46 C45 Ni1 176.4(3)
C46 C45 Cu1 95.9(3)
Ni1 C45 Cu1 82.02(13)
C45 C46 C47 171.5(4)
C45 C46 Cu1 53.9(2)
C47 C46 Cu1 133.7(3)
C48 C47 C52 119.2(4)
C48 C47 C46 122.4(4)
C52 C47 C46 118.4(4)
C49 C48 C47 118.6(4)
C49 C48 C53 117.5(4)
C47 C48 C53 123.9(3)
C50 C49 C48 121.2(5)
C49 C50 C51 120.8(4)
C50 C51 C52 120.5(5)
C51 C52 C47 119.5(4)
C51 C52 C59 118.7(4)
C47 C52 C59 121.8(4)
C54 C53 C58 118.8(4)
C54 C53 C48 121.1(4)
C58 C53 C48 120.0(4)
C55 C54 C53 120.5(4)
C56 C55 C54 120.7(4)
C55 C56 C57 120.2(4)
C56 C57 C58 119.9(4)
C53 C58 C57 119.8(4)
C64 C59 C60 119.1(5)
C64 C59 C52 121.2(4)
C60 C59 C52 119.5(5)
C59 C60 C61 119.1(6)
C62 C61 C60 120.9(6)
C61 C62 C63 120.1(6)
C64 C63 C62 120.0(6)
C63 C64 C59 120.7(5)
C66 C65 C70 116.4(3)
C66 C65 Ni2 121.6(2)
C70 C65 Ni2 121.3(2)
O3 C66 C67 116.5(3)
O3 C66 C65 120.3(3)
C67 C66 C65 123.2(3)
C68 C67 C66 116.1(3)
C68 C67 C71 121.9(3)
C66 C67 C71 122.0(3)
C67 C68 C69 125.6(3)
C68 C69 C70 115.7(3)
C68 C69 C75 121.8(3)
C70 C69 C75 122.4(3)
O4 C70 C69 117.1(3)
O4 C70 C65 119.9(3)
C69 C70 C65 123.0(3)
C73 C71 C74 96.6(6)
C73 C71 C72 114.7(6)
C74 C71 C72 110.0(4)
C73 C71 C67 113.5(5)
C74 C71 C67 111.2(4)
C72 C71 C67 110.1(3)
C73 C71 C73A 22.0(5)
C74 C71 C73A 117.6(5)
C72 C71 C73A 99.2(5)
C67 C71 C73A 108.0(5)
C69 C75 C77 109.1(3)
C69 C75 C76 112.4(3)
C77 C75 C76 106.8(3)
C69 C75 C78 112.1(3)
C77 C75 C78 109.3(4)
C76 C75 C78 107.0(3)
N5 C79 N6 108.6(3)
N5 C79 C88 124.4(3)
N6 C79 C88 126.9(3)
N5 C79 Ge3 53.93(17)
N6 C79 Ge3 54.97(17)
C88 C79 Ge3 172.3(3)
N5 C80 C81 109.3(3)
N5 C80 C83 104.7(3)
C81 C80 C83 110.4(3)
N5 C80 C82 111.0(3)
C81 C80 C82 111.2(3)
C83 C80 C82 109.9(4)
N6 C84 C85 112.7(3)
N6 C84 C86 108.8(3)
C85 C84 C86 111.6(4)
N6 C84 C87 105.0(3)
C85 C84 C87 109.2(4)
C86 C84 C87 109.3(4)
C89 C88 C93 120.3(4)
C89 C88 C79 121.3(4)
C93 C88 C79 118.4(4)
C88 C89 C90 119.4(4)
C91 C90 C89 120.1(5)
C92 C91 C90 120.5(4)
C91 C92 C93 120.6(5)
C88 C93 C92 119.0(4)
N8 C94 N7 108.2(3)
N8 C94 C103 126.7(3)
N7 C94 C103 125.1(3)
N8 C94 Ge4 54.37(16)
N7 C94 Ge4 53.89(17)
C103 C94 Ge4 178.2(3)
N8 C95 C97 109.8(4)
N8 C95 C96 104.2(3)
C97 C95 C96 110.7(4)
N8 C95 C98 112.3(3)
C97 C95 C98 111.0(4)
C96 C95 C98 108.6(4)
N7 C99 C102 113.3(4)
N7 C99 C100 109.0(3)
C102 C99 C100 109.8(4)
N7 C99 C101 105.1(3)
C102 C99 C101 110.3(4)
C100 C99 C101 109.2(3)
C108 C103 C104 119.7(4)
C108 C103 C94 120.7(3)
C104 C103 C94 119.6(3)
C105 C104 C103 120.0(4)
C106 C105 C104 120.2(4)
C105 C106 C107 120.8(4)
C106 C107 C108 119.5(4)
C103 C108 C107 119.7(4)
C110 C109 Ni2 174.3(3)
C110 C109 Cu2 98.3(3)
Ni2 C109 Cu2 83.04(13)
C109 C110 C111 168.7(4)
C109 C110 Cu2 52.0(2)
C111 C110 Cu2 138.0(2)
C112 C111 C116 120.0(3)
C112 C111 C110 120.8(3)
C116 C111 C110 119.0(3)
C113 C112 C111 118.6(4)
C113 C112 C123 118.4(4)
C111 C112 C123 122.9(3)
C114 C113 C112 121.6(4)
C115 C114 C113 119.4(4)
C114 C115 C116 121.6(4)
C115 C116 C111 118.5(4)
C115 C116 C117 118.3(4)
C111 C116 C117 123.2(3)
C122 C117 C118 118.7(4)
C122 C117 C116 120.7(4)
C118 C117 C116 120.5(4)
C119 C118 C117 120.5(4)
C118 C119 C120 120.1(4)
C121 C120 C119 120.1(4)
C120 C121 C122 120.4(4)
C121 C122 C117 120.1(4)
C124 C123 C128 118.2(4)
C124 C123 C112 120.9(4)
C128 C123 C112 120.8(4)
C125 C124 C123 121.2(5)
C124 C125 C126 120.0(5)
C127 C126 C125 119.7(5)
C126 C127 C128 120.6(5)
C127 C128 C123 120.1(4)
C131 C130 C135 116.3(15)
C131 C130 C129 112.9(13)
C135 C130 C129 130.9(15)
C130 C131 C132 127.8(15)
C133 C132 C131 117.0(16)
C132 C133 C134 121.1(16)
C133 C134 C135 120.4(14)
C130 C135 C134 116.9(14)
C141 C136 C137 118.7(9)
C141 C136 C142 118.7(9)
C137 C136 C142 122.6(9)
C138 C137 C136 120.3(9)
C139 C138 C137 125.3(10)
C138 C139 C140 113.2(10)
C141 C140 C139 124.1(10)
C136 C141 C140 118.4(10)

loop_
_geom_bond_atom_site_label_1
_geom_bond_atom_site_label_2
_geom_bond_distance
Ni1 C45 1.890(4)
Ni1 C1 1.985(3)
Ni1 Ge2 2.1786(6)
Ni1 Ge1 2.3254(6)
Ni1 Cu1 2.5208(7)
Ni2 C109 1.871(3)
Ni2 C65 1.970(3)
Ni2 Ge3 2.1835(6)
Ni2 Ge4 2.3091(6)
Ni2 Cu2 2.5294(8)
Cu2 C109 1.944(3)
Cu2 Br2 2.2887(7)
Cu2 C110 2.441(4)
Cu2 Ge4 2.5704(7)
Cu1 C45 1.951(3)
Cu1 Br1 2.2806(6)
Cu1 C46 2.403(3)
Cu1 Ge1 2.5450(6)
Ge1 O1 1.815(2)
Ge1 N2 1.945(3)
Ge1 N1 1.951(3)
Ge1 C30 2.405(3)
Ge2 O2 1.797(2)
Ge2 N3 1.925(3)
Ge2 N4 1.943(3)
Ge2 C15 2.372(3)
Ge3 O3 1.793(2)
Ge3 N5 1.923(3)
Ge3 N6 1.947(3)
Ge3 C79 2.377(3)
Ge4 O4 1.822(2)
Ge4 N7 1.934(3)
Ge4 N8 1.945(3)
Ge4 C94 2.392(3)
O1 C2 1.376(4)
O2 C6 1.386(4)
O3 C66 1.386(4)
O4 C70 1.358(4)
N1 C30 1.330(5)
N1 C31 1.472(4)
N2 C30 1.339(4)
N2 C35 1.473(4)
N3 C15 1.330(5)
N3 C16 1.472(5)
N4 C15 1.333(5)
N4 C20 1.473(5)
N5 C79 1.319(5)
N5 C80 1.500(5)
N6 C79 1.335(5)
N6 C84 1.479(5)
N7 C94 1.327(4)
N7 C99 1.477(5)
N8 C94 1.327(5)
N8 C95 1.479(5)
C1 C2 1.403(5)
C1 C6 1.412(5)
C2 C3 1.409(5)
C3 C4 1.391(5)
C3 C7 1.538(5)
C4 C5 1.396(5)
C5 C6 1.400(5)
C5 C11 1.533(5)
C7 C10 1.530(5)
C7 C9 1.535(5)
C7 C8 1.535(5)
C11 C13 1.523(6)
C11 C14 1.539(5)
C11 C12 1.551(6)
C15 C24 1.493(5)
C16 C19 1.524(5)
C16 C18 1.528(7)
C16 C17 1.528(6)
C20 C22 1.514(6)
C20 C23 1.517(6)
C20 C21 1.524(6)
C24 C29 1.381(6)
C24 C25 1.386(6)
C25 C26 1.384(6)
C26 C27 1.368(8)
C27 C28 1.368(8)
C28 C29 1.402(6)
C30 C39 1.483(5)
C31 C34 1.522(6)
C31 C33 1.528(5)
C31 C32 1.535(5)
C35 C36 1.509(5)
C35 C37 1.515(5)
C35 C38 1.525(6)
C39 C44 1.384(6)
C39 C40 1.394(6)
C40 C41 1.383(5)
C41 C42 1.382(7)
C42 C43 1.375(8)
C43 C44 1.400(6)
C45 C46 1.216(5)
C46 C47 1.437(5)
C47 C48 1.412(6)
C47 C52 1.433(6)
C48 C49 1.410(6)
C48 C53 1.493(6)
C49 C50 1.364(8)
C50 C51 1.385(8)
C51 C52 1.385(6)
C52 C59 1.479(7)
C53 C54 1.391(6)
C53 C58 1.399(6)
C54 C55 1.377(7)
C55 C56 1.373(7)
C56 C57 1.374(6)
C57 C58 1.401(6)
C59 C64 1.395(7)
C59 C60 1.402(7)
C60 C61 1.424(8)
C61 C62 1.345(10)
C62 C63 1.406(9)
C63 C64 1.381(7)
C65 C66 1.412(5)
C65 C70 1.418(5)
C66 C67 1.409(5)
C67 C68 1.380(5)
C67 C71 1.544(5)
C68 C69 1.398(5)
C69 C70 1.408(5)
C69 C75 1.532(5)
C71 C73 1.524(10)
C71 C74 1.527(8)
C71 C72 1.534(6)
C71 C73A 1.596(9)
C75 C77 1.532(6)
C75 C76 1.542(5)
C75 C78 1.545(5)
C79 C88 1.484(5)
C80 C81 1.516(6)
C80 C83 1.519(6)
C80 C82 1.534(5)
C84 C85 1.512(6)
C84 C86 1.522(6)
C84 C87 1.534(5)
C88 C89 1.386(6)
C88 C93 1.391(6)
C89 C90 1.390(6)
C90 C91 1.379(8)
C91 C92 1.361(9)
C92 C93 1.393(6)
C94 C103 1.498(5)
C95 C97 1.525(7)
C95 C96 1.528(6)
C95 C98 1.537(6)
C99 C102 1.495(6)
C99 C100 1.526(6)
C99 C101 1.533(6)
C103 C108 1.382(6)
C103 C104 1.390(6)
C104 C105 1.381(6)
C105 C106 1.368(8)
C106 C107 1.373(7)
C107 C108 1.403(5)
C109 C110 1.222(5)
C110 C111 1.451(5)
C111 C112 1.411(5)
C111 C116 1.412(6)
C112 C113 1.389(6)
C112 C123 1.483(6)
C113 C114 1.383(7)
C114 C115 1.374(7)
C115 C116 1.398(6)
C116 C117 1.497(5)
C117 C122 1.391(6)
C117 C118 1.402(6)
C118 C119 1.378(6)
C119 C120 1.383(7)
C120 C121 1.371(6)
C121 C122 1.391(6)
C123 C124 1.395(6)
C123 C128 1.406(6)
C124 C125 1.379(7)
C125 C126 1.390(8)
C126 C127 1.378(8)
C127 C128 1.391(6)
C129 C130 1.618(18)
C130 C131 1.363(12)
C130 C135 1.420(11)
C131 C132 1.370(12)
C132 C133 1.320(11)
C133 C134 1.421(12)
C134 C135 1.441(12)
C136 C141 1.348(10)
C136 C137 1.393(10)
C136 C142 1.467(13)
C137 C138 1.374(9)
C138 C139 1.305(10)
C139 C140 1.445(10)
C140 C141 1.383(10)
